data_7048049
loop_
_publ_author_name
'Pardatscher, Lorenz'
'Bitzer, Mario J.'
'Jandl, Christian'
'K\"uck, Jens W'
'Reich, Robert M.'
'K\"uhn, Fritz E'
'Baratta, Walter'

_publ_section_title
;
 Cationic abnormal N-heterocyclic carbene ruthenium complexes as suitable
 precursors for the synthesis of heterobimetallic compounds.
;
_journal_issue 1
_journal_name_full 'Dalton transactions (Cambridge, England : 2003)'
_journal_page_first 79
_journal_page_last 89
_journal_paper_doi 10.1039/c8dt03713b
_journal_volume 48
_journal_year 2018
_chemical_compound_source 'see text'
_chemical_formula_moiety 'C54 H54 N2 O2 P3 Ru, 2.516(C4 H8 O), Br'
_chemical_formula_sum 'C64.05 H74.12 Br N2 O4.51 P3 Ru'
_chemical_formula_weight 1218.29
_space_group_IT_number 14
_space_group_name_Hall '-P 2ybc'
_space_group_name_H-M_alt 'P 1 21/c 1'
_symmetry_cell_setting monoclinic
_symmetry_Int_Tables_number 14
_symmetry_space_group_name_Hall '-P 2ybc'
_symmetry_space_group_name_H-M 'P 1 21/c 1'
_atom_sites_solution_hydrogens geom
_audit_update_record
;
2018-09-13 deposited with the CCDC.
2018-11-13 downloaded from the CCDC.
;
_cell_angle_alpha 90
_cell_angle_beta 102.446(4)
_cell_angle_gamma 90
_cell_formula_units_Z 4
_cell_length_a 11.7840(15)
_cell_length_b 20.151(3)
_cell_length_c 26.982(4)
_cell_measurement_reflns_used 9775
_cell_measurement_temperature 100
_cell_measurement_theta_max 26.0074
_cell_measurement_theta_min 2.5298
_cell_volume 6256.6(15)
_computing_cell_refinement 'SAINT (Bruker, 2014)'
_computing_data_collection 'APEX III Control Software (Bruker, 2015)'
_computing_data_reduction 'SAINT (Bruker, 2014)'
_computing_molecular_graphics 'PLATON (Spek, 2011)'
_computing_publication_material 'PLATON (Spek, 2011), enCIFer (Allen, 2014)'
_computing_structure_refinement 'SHELXL2014 (Sheldrick, 2014), SHELXLE (Huebschle, 2011)'
_computing_structure_solution 'SHELXT (Sheldrick, 2015)'
_diffrn_ambient_temperature 100
_diffrn_detector ' CMOS plate '
_diffrn_detector_area_resol_mean 16
_diffrn_measured_fraction_theta_full 0.999
_diffrn_measured_fraction_theta_max 0.999
_diffrn_measurement_device ' \k-geometry diffractometer '
_diffrn_measurement_device_type ' Bruker Photon CMOS '
_diffrn_measurement_method ' phi- and omega-rotation '
_diffrn_radiation_monochromator 'Helios optic'
_diffrn_radiation_probe x-ray
_diffrn_radiation_source 'TXS rotating anode'
_diffrn_radiation_type MoK\a
_diffrn_radiation_wavelength 0.71073
_diffrn_reflns_av_R_equivalents 0.0491
_diffrn_reflns_av_unetI/netI 0.0224
_diffrn_reflns_limit_h_max 14
_diffrn_reflns_limit_h_min -14
_diffrn_reflns_limit_k_max 24
_diffrn_reflns_limit_k_min -24
_diffrn_reflns_limit_l_max 32
_diffrn_reflns_limit_l_min -32
_diffrn_reflns_number 121874
_diffrn_reflns_reduction_process
;
;
_diffrn_reflns_theta_full 25.24
_diffrn_reflns_theta_max 25.35
_diffrn_reflns_theta_min 2.16
_exptl_absorpt_coefficient_mu 1.013
_exptl_absorpt_correction_T_max 0.7453
_exptl_absorpt_correction_T_min 0.6549
_exptl_absorpt_correction_type multi-scan
_exptl_absorpt_process_details 'SADABS 2014/5, Bruker, 2014'
_exptl_crystal_colour yellow
_exptl_crystal_density_diffrn 1.293
_exptl_crystal_density_method 'Not Measured'
_exptl_crystal_description fragment
_exptl_crystal_F_000 2531
_exptl_crystal_size_max 0.230
_exptl_crystal_size_mid 0.209
_exptl_crystal_size_min 0.149
_refine_diff_density_max 1.204
_refine_diff_density_min -0.880
_refine_diff_density_rms 0.084
_refine_ls_extinction_method none
_refine_ls_goodness_of_fit_ref 1.052
_refine_ls_hydrogen_treatment constr
_refine_ls_matrix_type full
_refine_ls_number_parameters 710
_refine_ls_number_reflns 11452
_refine_ls_number_restraints 180
_refine_ls_restrained_S_all 1.059
_refine_ls_R_factor_all 0.0440
_refine_ls_R_factor_gt 0.0383
_refine_ls_shift/su_max 0.001
_refine_ls_shift/su_mean 0.000
_refine_ls_structure_factor_coef Fsqd
_refine_ls_weighting_details 'W=1/[\S^2^(FO^2^)+(0.0588P)^2^+12.5626P] WHERE P=(FO^2^+2FC^2^)/3'
_refine_ls_weighting_scheme calc
_refine_ls_wR_factor_gt 0.1074
_refine_ls_wR_factor_ref 0.1118
_reflns_number_gt 10203
_reflns_number_total 11452
_reflns_threshold_expression I>2\s(I)
_cod_data_source_file c8dt03713b2.cif
_cod_data_source_block compound_2b
_cod_depositor_comments 'Adding full bibliography for 7048046--7048049.cif.'
_cod_original_sg_symbol_H-M 'P 21/c'
_cod_database_code 7048049

loop_
_space_group_symop_id
_space_group_symop_operation_xyz
1 x,y,z
2 -x,1/2+y,1/2-z
3 -x,-y,-z
4 x,1/2-y,1/2+z

loop_
_atom_site_aniso_label
_atom_site_aniso_U_11
_atom_site_aniso_U_22
_atom_site_aniso_U_33
_atom_site_aniso_U_23
_atom_site_aniso_U_13
_atom_site_aniso_U_12
Ru1 0.0134(1) 0.0138(1) 0.0144(1) -0.0003(1) 0.0044(1) -0.0003(1)
Br1 0.0536(2) 0.0270(2) 0.0212(2) -0.0009(1) 0.0057(2) -0.0051(2)
P1 0.0159(4) 0.0164(3) 0.0160(4) 0.0013(3) 0.0046(3) 0.0016(3)
P2 0.0143(3) 0.0154(3) 0.0158(3) 0.0005(3) 0.0053(3) 0.0003(3)
P3 0.0142(3) 0.0143(3) 0.0170(3) -0.0004(3) 0.0046(3) -0.0003(3)
O1 0.0186(10) 0.0201(10) 0.0227(10) -0.0020(8) 0.0038(8) -0.0033(8)
O2 0.0166(10) 0.0159(10) 0.0217(10) 0.0004(8) 0.0060(8) -0.0003(8)
N1 0.0180(12) 0.0201(12) 0.0171(12) 0.0002(10) 0.0037(10) 0.0023(10)
N2 0.0182(12) 0.0204(12) 0.0171(12) -0.0020(9) 0.0057(10) 0.0021(9)
C1 0.0205(15) 0.0240(15) 0.0173(14) -0.0011(11) 0.0064(11) 0.0008(12)
C2 0.0188(14) 0.0149(13) 0.0165(14) -0.0016(10) 0.0049(11) -0.0019(11)
O3 0.080(3) 0.062(2) 0.063(2) -0.0054(19) -0.0059(19) 0.0166(19)
C3 0.0181(14) 0.0196(14) 0.0157(13) -0.0007(11) 0.0056(11) -0.0015(11)
C4 0.0205(14) 0.0205(14) 0.0199(14) 0.0019(11) 0.0089(12) 0.0048(11)
C5 0.0220(15) 0.0255(15) 0.0211(15) 0.0039(12) 0.0085(12) 0.0016(12)
C6 0.0216(15) 0.0353(18) 0.0249(16) 0.0025(13) 0.0063(12) 0.0047(13)
C7 0.0307(18) 0.0342(18) 0.0278(17) 0.0033(14) 0.0111(14) 0.0130(14)
C8 0.0386(19) 0.0290(17) 0.0242(16) -0.0054(13) 0.0105(14) 0.0090(14)
C9 0.0292(17) 0.0263(16) 0.0208(15) -0.0020(12) 0.0062(13) 0.0034(13)
C10 0.0193(15) 0.0324(17) 0.0314(17) -0.0047(14) 0.0057(13) -0.0016(13)
C11 0.039(2) 0.046(2) 0.043(2) -0.0028(17) 0.0113(17) 0.0198(17)
C12 0.0358(19) 0.0314(18) 0.0343(19) -0.0127(15) 0.0035(15) 0.0032(15)
C13 0.0194(14) 0.0288(16) 0.0154(14) 0.0011(12) 0.0023(11) 0.0053(12)
C14 0.0230(15) 0.0231(15) 0.0175(14) 0.0038(11) 0.0061(12) 0.0019(12)
C15 0.0176(14) 0.0294(16) 0.0159(14) 0.0016(12) 0.0045(11) 0.0030(12)
C16 0.0206(15) 0.0314(17) 0.0219(15) 0.0004(13) 0.0042(12) 0.0008(13)
C17 0.0224(16) 0.0414(19) 0.0274(17) 0.0005(14) 0.0043(13) -0.0063(14)
C18 0.0189(16) 0.057(2) 0.0314(18) 0.0055(16) 0.0031(14) 0.0033(15)
C19 0.0229(17) 0.044(2) 0.0371(19) 0.0091(16) 0.0047(14) 0.0121(15)
C20 0.0241(16) 0.0307(17) 0.0272(17) 0.0048(13) 0.0041(13) 0.0050(13)
C21 0.0173(14) 0.0181(14) 0.0210(15) 0.0015(11) 0.0018(11) 0.0018(11)
C22 0.0255(16) 0.0222(15) 0.0240(15) 0.0053(12) 0.0071(12) 0.0039(12)
C23 0.0325(17) 0.0200(15) 0.0332(18) 0.0077(13) 0.0089(14) -0.0005(13)
C24 0.0408(19) 0.0162(15) 0.039(2) -0.0020(13) 0.0104(16) -0.0005(13)
C25 0.0384(19) 0.0217(16) 0.0285(17) -0.0023(13) 0.0118(14) 0.0042(13)
C26 0.0230(15) 0.0218(15) 0.0221(15) 0.0022(12) 0.0071(12) 0.0001(12)
C27 0.0159(13) 0.0212(14) 0.0156(14) -0.0006(11) 0.0035(11) 0.0007(11)
C28 0.0170(14) 0.0208(14) 0.0173(14) -0.0027(11) 0.0039(11) -0.0002(11)
C29 0.0179(14) 0.0152(13) 0.0221(15) 0.0034(11) 0.0100(12) -0.0018(11)
C30 0.0238(15) 0.0193(14) 0.0230(15) 0.0010(12) 0.0079(12) 0.0013(12)
C31 0.0369(18) 0.0215(16) 0.0323(18) -0.0024(13) 0.0151(15) 0.0033(13)
C32 0.0293(17) 0.0232(16) 0.045(2) 0.0058(14) 0.0165(15) 0.0101(13)
C33 0.0190(15) 0.0287(17) 0.0329(18) 0.0091(13) 0.0062(13) 0.0023(12)
C34 0.0185(14) 0.0206(15) 0.0232(15) 0.0030(11) 0.0075(12) -0.0013(11)
C35 0.0195(14) 0.0158(13) 0.0214(14) 0.0002(11) 0.0122(12) 0.0006(11)
C36 0.0332(18) 0.0254(16) 0.0303(17) 0.0040(13) 0.0000(14) -0.0055(14)
C37 0.049(2) 0.0279(18) 0.0336(19) 0.0131(15) 0.0047(16) -0.0045(16)
C38 0.0351(18) 0.0207(16) 0.043(2) 0.0051(14) 0.0199(16) -0.0030(13)
C39 0.0203(15) 0.0251(16) 0.045(2) 0.0025(14) 0.0083(14) -0.0029(12)
C40 0.0200(15) 0.0267(16) 0.0322(17) 0.0067(13) 0.0046(13) -0.0008(12)
C41 0.0162(14) 0.0191(14) 0.0191(14) -0.0007(11) 0.0048(11) 0.0022(11)
C42 0.0196(14) 0.0206(15) 0.0218(15) -0.0001(12) 0.0047(12) -0.0006(11)
C43 0.0260(16) 0.0192(15) 0.0290(16) 0.0020(12) 0.0059(13) 0.0029(12)
C44 0.0203(15) 0.0311(17) 0.0332(18) 0.0049(14) 0.0052(13) 0.0082(13)
C45 0.0185(16) 0.0336(18) 0.040(2) 0.0056(15) 0.0042(14) -0.0012(13)
C46 0.0206(15) 0.0224(15) 0.0328(17) 0.0047(13) 0.0041(13) -0.0016(12)
C47 0.0135(13) 0.0174(14) 0.0235(15) 0.0040(11) 0.0028(11) 0.0001(10)
C48 0.0159(14) 0.0202(15) 0.0260(16) 0.0006(12) 0.0040(12) 0.0007(11)
C49 0.0218(15) 0.0275(16) 0.0280(16) 0.0075(13) 0.0100(13) 0.0020(12)
C50 0.0261(16) 0.0239(16) 0.0412(19) 0.0096(14) 0.0116(14) -0.0023(13)
C51 0.0304(17) 0.0208(16) 0.0380(19) 0.0008(13) 0.0075(14) -0.0040(13)
C52 0.0227(15) 0.0204(15) 0.0264(16) 0.0003(12) 0.0065(12) -0.0009(12)
C53 0.0204(15) 0.0205(15) 0.0226(15) -0.0034(12) 0.0120(12) -0.0020(12)
C54 0.0315(18) 0.0196(16) 0.046(2) -0.0013(14) 0.0107(15) -0.0051(13)
O4 0.0450(19) 0.049(2) 0.057(2) -0.0158(16) 0.0174(16) -0.0112(15)
C55 0.067(3) 0.061(3) 0.059(3) -0.013(2) -0.007(2) 0.020(2)
C56 0.070(3) 0.067(3) 0.056(3) -0.013(2) -0.005(2) 0.027(2)
C57 0.085(3) 0.071(3) 0.066(3) -0.009(2) 0.000(2) 0.021(3)
C58 0.083(3) 0.091(3) 0.068(3) -0.007(3) -0.006(3) 0.013(3)
O5 0.079(2) 0.085(2) 0.0398(17) 0.0000(16) 0.0136(16) -0.0018(18)
C59 0.042(2) 0.051(3) 0.060(3) 0.000(2) 0.008(2) -0.004(2)
C60 0.040(2) 0.041(2) 0.064(3) -0.011(2) 0.016(2) 0.0010(19)
C61 0.036(2) 0.049(3) 0.074(3) -0.018(2) 0.010(2) -0.002(2)
C62 0.040(2) 0.053(3) 0.062(3) -0.012(2) 0.020(2) -0.007(2)
C63 0.095(3) 0.087(3) 0.051(2) 0.012(2) 0.026(2) 0.013(2)
C64 0.073(3) 0.072(3) 0.041(2) 0.0114(19) 0.023(2) 0.010(2)
C65 0.086(3) 0.093(3) 0.044(2) -0.002(2) 0.023(2) 0.018(2)
C66 0.066(3) 0.095(3) 0.042(2) -0.003(2) 0.028(2) 0.007(2)

loop_
_atom_site_label
_atom_site_type_symbol
_atom_site_thermal_displace_type
_atom_site_fract_x
_atom_site_fract_y
_atom_site_fract_z
_atom_site_occupancy
_atom_site_U_iso_or_equiv
_atom_site_calc_flag
_atom_site_refinement_flags
Ru1 Ru Uani 0.53741(2) 0.29581(2) 0.57621(2) 1.000 0.0136(1) d .
Br1 Br Uani 0.48281(3) 0.16134(2) 0.33282(2) 1.000 0.0343(1) d .
P1 P Uani 0.60331(6) 0.20733(3) 0.62688(3) 1.000 0.0159(2) d .
P2 P Uani 0.62310(6) 0.27943(3) 0.50488(3) 1.000 0.0149(2) d .
P3 P Uani 0.38665(6) 0.23798(3) 0.53044(3) 1.000 0.0150(2) d .
O1 O Uani 0.65814(17) 0.37942(10) 0.60515(8) 1.000 0.0206(6) d .
O2 O Uani 0.50486(16) 0.39511(9) 0.54455(7) 1.000 0.0178(6) d .
N1 N Uani 0.4595(2) 0.31696(12) 0.67988(9) 1.000 0.0184(7) d .
N2 N Uani 0.3125(2) 0.38306(12) 0.66341(9) 1.000 0.0183(7) d .
C1 C Uani 0.3813(3) 0.34865(14) 0.70035(11) 1.000 0.0203(8) d .
C2 C Uani 0.4420(2) 0.32893(13) 0.62753(10) 1.000 0.0166(8) d .
O3 O Uani 0.3340(4) 0.3570(2) 0.36338(17) 0.834(6) 0.0715(14) d UP
C3 C Uani 0.3495(2) 0.37170(14) 0.61853(11) 1.000 0.0175(8) d .
C4 C Uani 0.2148(2) 0.42414(14) 0.66812(11) 1.000 0.0196(8) d .
C5 C Uani 0.1059(3) 0.40863(15) 0.63876(11) 1.000 0.0223(9) d .
C6 C Uani 0.0126(3) 0.44984(17) 0.64277(12) 1.000 0.0271(9) d .
C7 C Uani 0.0275(3) 0.50442(17) 0.67478(12) 1.000 0.0302(10) d .
C8 C Uani 0.1378(3) 0.51747(17) 0.70379(12) 1.000 0.0300(10) d .
C9 C Uani 0.2337(3) 0.47801(16) 0.70146(11) 1.000 0.0253(9) d .
C10 C Uani 0.0859(3) 0.34992(16) 0.60315(13) 1.000 0.0277(9) d .
C11 C Uani -0.0733(3) 0.5496(2) 0.67752(15) 1.000 0.0423(12) d .
C12 C Uani 0.3520(3) 0.49510(18) 0.73313(13) 1.000 0.0344(11) d .
C13 C Uani 0.5536(3) 0.27653(15) 0.70964(11) 1.000 0.0214(8) d .
C14 C Uani 0.5527(3) 0.20740(14) 0.68704(11) 1.000 0.0209(8) d .
C15 C Uani 0.7616(3) 0.20808(15) 0.65232(11) 1.000 0.0208(8) d .
C16 C Uani 0.8181(3) 0.26899(16) 0.66293(11) 1.000 0.0247(9) d .
C17 C Uani 0.9369(3) 0.27186(18) 0.68216(12) 1.000 0.0306(10) d .
C18 C Uani 1.0018(3) 0.21401(19) 0.69008(14) 1.000 0.0361(10) d .
C19 C Uani 0.9466(3) 0.15333(19) 0.68073(14) 1.000 0.0349(11) d .
C20 C Uani 0.8272(3) 0.15005(17) 0.66230(12) 1.000 0.0276(10) d .
C21 C Uani 0.5794(2) 0.12042(14) 0.60764(11) 1.000 0.0192(8) d .
C22 C Uani 0.5285(3) 0.07432(15) 0.63482(12) 1.000 0.0236(9) d .
C23 C Uani 0.5154(3) 0.00839(15) 0.61942(13) 1.000 0.0283(10) d .
C24 C Uani 0.5528(3) -0.01249(16) 0.57699(13) 1.000 0.0317(10) d .
C25 C Uani 0.6035(3) 0.03279(16) 0.54957(13) 1.000 0.0288(10) d .
C26 C Uani 0.6169(3) 0.09834(15) 0.56479(11) 1.000 0.0220(9) d .
C27 C Uani 0.4986(2) 0.25894(14) 0.45349(10) 1.000 0.0176(8) d .
C28 C Uani 0.4277(2) 0.20463(14) 0.47306(11) 1.000 0.0183(8) d .
C29 C Uani 0.7345(2) 0.21775(14) 0.49893(11) 1.000 0.0175(8) d .
C30 C Uani 0.7226(3) 0.17453(14) 0.45757(11) 1.000 0.0216(8) d .
C31 C Uani 0.8092(3) 0.12844(16) 0.45540(13) 1.000 0.0291(10) d .
C32 C Uani 0.9075(3) 0.12417(16) 0.49407(14) 1.000 0.0312(10) d .
C33 C Uani 0.9197(3) 0.16659(16) 0.53532(13) 1.000 0.0268(10) d .
C34 C Uani 0.8342(3) 0.21301(14) 0.53759(11) 1.000 0.0203(8) d .
C35 C Uani 0.6854(2) 0.35455(14) 0.48310(11) 1.000 0.0177(8) d .
C36 C Uani 0.6308(3) 0.39035(16) 0.44080(13) 1.000 0.0307(10) d .
C37 C Uani 0.6818(3) 0.44741(17) 0.42631(14) 1.000 0.0375(11) d .
C38 C Uani 0.7879(3) 0.46911(16) 0.45367(13) 1.000 0.0312(10) d .
C39 C Uani 0.8420(3) 0.43461(16) 0.49631(14) 1.000 0.0299(10) d .
C40 C Uani 0.7910(3) 0.37811(16) 0.51095(13) 1.000 0.0265(9) d .
C41 C Uani 0.2552(2) 0.28535(14) 0.50083(11) 1.000 0.0180(8) d .
C42 C Uani 0.2631(3) 0.35164(14) 0.48647(11) 1.000 0.0206(8) d .
C43 C Uani 0.1648(3) 0.38514(15) 0.46077(12) 1.000 0.0247(9) d .
C44 C Uani 0.0577(3) 0.35379(16) 0.44907(13) 1.000 0.0283(10) d .
C45 C Uani 0.0484(3) 0.28860(17) 0.46368(14) 1.000 0.0310(10) d .
C46 C Uani 0.1465(3) 0.25448(16) 0.48907(12) 1.000 0.0255(9) d .
C47 C Uani 0.3186(2) 0.16843(14) 0.55658(11) 1.000 0.0183(8) d .
C48 C Uani 0.2803(2) 0.17799(15) 0.60134(11) 1.000 0.0208(9) d .
C49 C Uani 0.2230(3) 0.12752(16) 0.62099(12) 1.000 0.0251(9) d .
C50 C Uani 0.2020(3) 0.06731(16) 0.59558(13) 1.000 0.0297(10) d .
C51 C Uani 0.2392(3) 0.05742(16) 0.55105(13) 1.000 0.0297(10) d .
C52 C Uani 0.2978(3) 0.10773(15) 0.53135(12) 1.000 0.0230(9) d .
C53 C Uani 0.5943(2) 0.41825(14) 0.57425(11) 1.000 0.0201(9) d .
C54 C Uani 0.6236(3) 0.49051(16) 0.57217(14) 1.000 0.0320(10) d .
O4 O Uani 0.2020(3) 0.47982(19) 0.21550(15) 0.755(6) 0.0494(11) d UP
C55 C Uani 0.2670(6) 0.2986(3) 0.3554(2) 0.834(6) 0.0654(17) d UP
C56 C Uani 0.2246(6) 0.2914(3) 0.2998(2) 0.834(6) 0.0671(17) d UP
C57 C Uani 0.3050(6) 0.3255(4) 0.2763(3) 0.834(6) 0.0765(17) d UP
C58 C Uani 0.3796(7) 0.3581(4) 0.3224(3) 0.834(6) 0.0840(17) d UP
O5 O Uani 0.7619(4) 0.3266(2) 0.28521(13) 0.927(6) 0.0678(11) d UP
C59 C Uani 0.1394(5) 0.5391(3) 0.2179(2) 0.755(6) 0.0515(16) d UP
C60 C Uani 0.2149(5) 0.5820(3) 0.2586(2) 0.755(6) 0.0476(14) d UP
C61 C Uani 0.3363(5) 0.5569(3) 0.2592(3) 0.755(6) 0.0533(16) d UP
C62 C Uani 0.3178(5) 0.5016(3) 0.2194(2) 0.755(6) 0.0503(16) d UP
C63 C Uani 0.7222(6) 0.3389(3) 0.3276(2) 0.927(6) 0.0761(16) d UP
C64 C Uani 0.7492(5) 0.2856(3) 0.36402(19) 0.927(6) 0.0604(16) d UP
C65 C Uani 0.8151(6) 0.2361(3) 0.3403(2) 0.927(6) 0.0730(16) d UP
C66 C Uani 0.8527(5) 0.2815(3) 0.29972(19) 0.927(6) 0.0652(16) d UP
H1 H Uiso 0.37570 0.34700 0.73490 1.000 0.0240 c RU
H3 H Uiso 0.31580 0.39070 0.58650 1.000 0.0210 c RU
H6 H Uiso -0.06260 0.44020 0.62310 1.000 0.0320 c RU
H8 H Uiso 0.14820 0.55460 0.72600 1.000 0.0360 c RU
H10A H Uiso 0.10690 0.36190 0.57110 1.000 0.0420 c RU
H10B H Uiso 0.00370 0.33720 0.59660 1.000 0.0420 c RU
H10C H Uiso 0.13390 0.31260 0.61870 1.000 0.0420 c RU
H11A H Uiso -0.07940 0.58430 0.65170 1.000 0.0630 c RU
H11B H Uiso -0.06050 0.57000 0.71120 1.000 0.0630 c RU
H11C H Uiso -0.14540 0.52370 0.67140 1.000 0.0630 c RU
H12A H Uiso 0.41010 0.49180 0.71220 1.000 0.0520 c RU
H12B H Uiso 0.37170 0.46410 0.76170 1.000 0.0520 c RU
H12C H Uiso 0.35090 0.54050 0.74610 1.000 0.0520 c RU
H13A H Uiso 0.54400 0.27330 0.74510 1.000 0.0260 c RU
H13B H Uiso 0.62930 0.29810 0.71000 1.000 0.0260 c RU
H14A H Uiso 0.47280 0.18930 0.68090 1.000 0.0250 c RU
H14B H Uiso 0.60340 0.17800 0.71170 1.000 0.0250 c RU
H16 H Uiso 0.77450 0.30900 0.65690 1.000 0.0300 c RU
H17 H Uiso 0.97390 0.31360 0.68990 1.000 0.0370 c RU
H18 H Uiso 1.08370 0.21600 0.70190 1.000 0.0430 c RU
H19 H Uiso 0.99060 0.11360 0.68700 1.000 0.0420 c RU
H20 H Uiso 0.79000 0.10810 0.65650 1.000 0.0330 c RU
H22 H Uiso 0.50260 0.08810 0.66420 1.000 0.0280 c RU
H23 H Uiso 0.48040 -0.02240 0.63820 1.000 0.0340 c RU
H24 H Uiso 0.54410 -0.05760 0.56660 1.000 0.0380 c RU
H25 H Uiso 0.62910 0.01870 0.52020 1.000 0.0350 c RU
H26 H Uiso 0.65210 0.12880 0.54580 1.000 0.0260 c RU
H27A H Uiso 0.44990 0.29880 0.44350 1.000 0.0210 c RU
H27B H Uiso 0.52600 0.24280 0.42340 1.000 0.0210 c RU
H28A H Uiso 0.47490 0.16390 0.48140 1.000 0.0220 c RU
H28B H Uiso 0.35740 0.19360 0.44700 1.000 0.0220 c RU
H30 H Uiso 0.65530 0.17670 0.43090 1.000 0.0260 c RU
H31 H Uiso 0.80090 0.09950 0.42700 1.000 0.0350 c RU
H32 H Uiso 0.96610 0.09240 0.49240 1.000 0.0370 c RU
H33 H Uiso 0.98680 0.16390 0.56210 1.000 0.0320 c RU
H34 H Uiso 0.84360 0.24210 0.56590 1.000 0.0240 c RU
H36 H Uiso 0.55790 0.37580 0.42150 1.000 0.0370 c RU
H37 H Uiso 0.64310 0.47160 0.39730 1.000 0.0450 c RU
H38 H Uiso 0.82340 0.50750 0.44320 1.000 0.0380 c RU
H39 H Uiso 0.91450 0.44960 0.51570 1.000 0.0360 c RU
H40 H Uiso 0.82890 0.35500 0.54060 1.000 0.0320 c RU
H42 H Uiso 0.33590 0.37380 0.49430 1.000 0.0250 c RU
H43 H Uiso 0.17110 0.43010 0.45110 1.000 0.0300 c RU
H44 H Uiso -0.00890 0.37690 0.43120 1.000 0.0340 c RU
H45 H Uiso -0.02500 0.26710 0.45640 1.000 0.0370 c RU
H46 H Uiso 0.13940 0.20950 0.49860 1.000 0.0310 c RU
H48 H Uiso 0.29340 0.21930 0.61860 1.000 0.0250 c RU
H49 H Uiso 0.19810 0.13410 0.65180 1.000 0.0300 c RU
H50 H Uiso 0.16210 0.03300 0.60890 1.000 0.0360 c RU
H51 H Uiso 0.22480 0.01620 0.53370 1.000 0.0360 c RU
H52 H Uiso 0.32360 0.10070 0.50080 1.000 0.0280 c RU
H54A H Uiso 0.60840 0.50520 0.53670 1.000 0.0480 c RU
H54B H Uiso 0.70590 0.49720 0.58780 1.000 0.0480 c RU
H54C H Uiso 0.57570 0.51630 0.59070 1.000 0.0480 c RU
H55A H Uiso 0.20070 0.30180 0.37240 0.834(6) 0.0790 c RUP
H55B H Uiso 0.31500 0.25980 0.36940 0.834(6) 0.0790 c RUP
H56A H Uiso 0.22060 0.24390 0.29020 0.834(6) 0.0800 c RUP
H56B H Uiso 0.14610 0.31100 0.28910 0.834(6) 0.0800 c RUP
H57A H Uiso 0.26590 0.35850 0.25120 0.834(6) 0.0920 c RUP
H57B H Uiso 0.35040 0.29440 0.25970 0.834(6) 0.0920 c RUP
H58A H Uiso 0.45590 0.33550 0.33050 0.834(6) 0.1010 c RUP
H58B H Uiso 0.39330 0.40490 0.31410 0.834(6) 0.1010 c RUP
H59A H Uiso 0.06410 0.52930 0.22710 0.755(6) 0.0620 c RUP
H59B H Uiso 0.12410 0.56210 0.18480 0.755(6) 0.0620 c RUP
H60A H Uiso 0.20720 0.62960 0.24940 0.755(6) 0.0570 c RUP
H60B H Uiso 0.19440 0.57560 0.29200 0.755(6) 0.0570 c RUP
H61A H Uiso 0.37350 0.53950 0.29320 0.755(6) 0.0640 c RUP
H61B H Uiso 0.38550 0.59270 0.25000 0.755(6) 0.0640 c RUP
H62A H Uiso 0.32890 0.51860 0.18640 0.755(6) 0.0600 c RUP
H62B H Uiso 0.37320 0.46470 0.23030 0.755(6) 0.0600 c RUP
H63A H Uiso 0.63690 0.34510 0.31830 0.927(6) 0.0920 c RUP
H63B H Uiso 0.75720 0.38060 0.34320 0.927(6) 0.0920 c RUP
H64A H Uiso 0.67720 0.26570 0.37070 0.927(6) 0.0730 c RUP
H64B H Uiso 0.79710 0.30210 0.39640 0.927(6) 0.0730 c RUP
H65A H Uiso 0.76500 0.19910 0.32450 0.927(6) 0.0880 c RUP
H65B H Uiso 0.88290 0.21830 0.36490 0.927(6) 0.0880 c RUP
H66A H Uiso 0.92610 0.30490 0.31440 0.927(6) 0.0790 c RUP
H66B H Uiso 0.86390 0.25500 0.27030 0.927(6) 0.0790 c RUP

loop_
_atom_type_symbol
_atom_type_description
_atom_type_scat_dispersion_real
_atom_type_scat_dispersion_imag
_atom_type_scat_source
C C 0.0033 0.0016 ' International Tables Vol C Tables 4.2.6.8 and 6.1.1.4'
H H 0.0000 0.0000 ' International Tables Vol C Tables 4.2.6.8 and 6.1.1.4'
Br Br -0.2901 2.4595 ' International Tables Vol C Tables 4.2.6.8 and 6.1.1.4'
N N 0.0061 0.0033 ' International Tables Vol C Tables 4.2.6.8 and 6.1.1.4'
O O 0.0106 0.0060 ' International Tables Vol C Tables 4.2.6.8 and 6.1.1.4'
P P 0.1023 0.0942 ' International Tables Vol C Tables 4.2.6.8 and 6.1.1.4'
Ru Ru -1.2594 0.8363 ' International Tables Vol C Tables 4.2.6.8 and 6.1.1.4'

loop_
_geom_angle_atom_site_label_1
_geom_angle_atom_site_label_2
_geom_angle_atom_site_label_3
_geom_angle
_geom_angle_publ_flag
P1 Ru1 P2 103.14(3) yes
P1 Ru1 P3 92.90(3) yes
P1 Ru1 O1 105.74(6) yes
P1 Ru1 O2 164.35(6) yes
P1 Ru1 C2 90.85(8) yes
P1 Ru1 C53 135.19(7) yes
P2 Ru1 P3 84.67(3) yes
P2 Ru1 O1 92.18(6) yes
P2 Ru1 O2 83.10(5) yes
P2 Ru1 C2 165.92(8) yes
P2 Ru1 C53 87.61(6) yes
P3 Ru1 O1 161.32(6) yes
P3 Ru1 O2 102.04(6) yes
P3 Ru1 C2 93.18(7) yes
P3 Ru1 C53 131.68(7) yes
O1 Ru1 O2 59.28(7) yes
O1 Ru1 C2 85.41(9) yes
O1 Ru1 C53 29.64(8) yes
O2 Ru1 C2 83.75(9) yes
O2 Ru1 C53 29.65(8) yes
C2 Ru1 C53 83.44(9) yes
Ru1 P1 C14 113.21(10) yes
Ru1 P1 C15 113.80(10) yes
Ru1 P1 C21 124.51(10) yes
C14 P1 C15 99.51(15) yes
C14 P1 C21 101.01(13) yes
C15 P1 C21 101.24(13) yes
Ru1 P2 C27 103.45(9) yes
Ru1 P2 C29 126.80(10) yes
Ru1 P2 C35 114.42(9) yes
C27 P2 C29 104.56(13) yes
C27 P2 C35 104.70(13) yes
C29 P2 C35 100.79(12) yes
Ru1 P3 C28 109.23(9) yes
Ru1 P3 C41 117.22(9) yes
Ru1 P3 C47 122.90(10) yes
C28 P3 C41 99.92(13) yes
C28 P3 C47 105.09(13) yes
C41 P3 C47 99.56(12) yes
Ru1 O1 C53 89.58(16) yes
Ru1 O2 C53 92.17(16) yes
C1 N1 C2 111.7(2) yes
C1 N1 C13 123.2(2) yes
C2 N1 C13 125.2(2) yes
C1 N2 C3 108.1(2) yes
C1 N2 C4 126.8(3) yes
C3 N2 C4 125.1(2) yes
N1 C1 N2 107.6(3) yes
Ru1 C2 N1 129.32(19) yes
Ru1 C2 C3 127.6(2) yes
N1 C2 C3 103.0(2) yes
N2 C3 C2 109.6(2) yes
C55 O3 C58 101.6(5) yes
N2 C4 C5 118.4(3) yes
C5 C4 C9 122.8(3) no
N2 C4 C9 118.8(2) yes
C4 C5 C6 117.8(3) no
C6 C5 C10 119.8(3) no
C4 C5 C10 122.5(3) no
C5 C6 C7 121.5(3) no
C6 C7 C8 118.6(3) no
C8 C7 C11 120.5(3) no
C6 C7 C11 120.9(3) no
C7 C8 C9 122.4(3) no
C4 C9 C12 122.8(3) no
C8 C9 C12 120.2(3) no
C4 C9 C8 117.0(3) no
N1 C13 C14 110.5(2) yes
P1 C14 C13 112.2(2) yes
P1 C15 C20 122.6(2) yes
C16 C15 C20 118.5(3) no
P1 C15 C16 118.9(2) yes
C15 C16 C17 120.8(3) no
C16 C17 C18 120.2(3) no
C17 C18 C19 119.6(3) no
C18 C19 C20 120.5(3) no
C15 C20 C19 120.4(3) no
P1 C21 C22 123.0(2) yes
P1 C21 C26 118.9(2) yes
C22 C21 C26 118.1(3) no
C21 C22 C23 120.7(3) no
C22 C23 C24 120.3(3) no
C23 C24 C25 119.6(3) no
C24 C25 C26 120.3(3) no
C21 C26 C25 120.9(3) no
P2 C27 C28 107.80(18) yes
P3 C28 C27 106.80(19) yes
P2 C29 C30 122.7(2) yes
C30 C29 C34 118.5(3) no
P2 C29 C34 118.8(2) yes
C29 C30 C31 120.1(3) no
C30 C31 C32 120.8(3) no
C31 C32 C33 119.5(3) no
C32 C33 C34 120.1(3) no
C29 C34 C33 121.1(3) no
P2 C35 C40 118.8(2) yes
C36 C35 C40 118.0(3) no
P2 C35 C36 123.2(2) yes
C35 C36 C37 120.6(3) no
C36 C37 C38 120.5(3) no
C37 C38 C39 119.4(3) no
C38 C39 C40 120.2(3) no
C35 C40 C39 121.3(3) no
P3 C41 C46 120.7(2) yes
C42 C41 C46 118.3(3) no
P3 C41 C42 120.9(2) yes
C41 C42 C43 120.2(3) no
C42 C43 C44 120.8(3) no
C43 C44 C45 119.5(3) no
C44 C45 C46 120.1(3) no
C41 C46 C45 121.0(3) no
P3 C47 C52 121.9(2) yes
C48 C47 C52 119.3(3) no
P3 C47 C48 118.7(2) yes
C47 C48 C49 120.4(3) no
C48 C49 C50 120.1(3) no
C49 C50 C51 120.0(3) no
C50 C51 C52 120.2(3) no
C47 C52 C51 120.0(3) no
Ru1 C53 O1 60.78(14) yes
Ru1 C53 O2 58.18(14) yes
O1 C53 O2 119.0(3) yes
O1 C53 C54 121.0(3) yes
O2 C53 C54 120.0(3) yes
Ru1 C53 C54 178.1(2) yes
N2 C1 H1 126.00 no
N1 C1 H1 126.00 no
N2 C3 H3 125.00 no
C2 C3 H3 125.00 no
C7 C6 H6 119.00 no
C5 C6 H6 119.00 no
C7 C8 H8 119.00 no
C9 C8 H8 119.00 no
C5 C10 H10B 109.00 no
C5 C10 H10C 109.00 no
C5 C10 H10A 110.00 no
H10A C10 H10C 110.00 no
H10B C10 H10C 109.00 no
H10A C10 H10B 109.00 no
C7 C11 H11A 109.00 no
C7 C11 H11C 109.00 no
H11A C11 H11B 109.00 no
C7 C11 H11B 109.00 no
H11B C11 H11C 110.00 no
H11A C11 H11C 109.00 no
C9 C12 H12B 109.00 no
C9 C12 H12C 109.00 no
H12A C12 H12B 109.00 no
H12A C12 H12C 110.00 no
H12B C12 H12C 109.00 no
C9 C12 H12A 109.00 no
N1 C13 H13A 110.00 no
C14 C13 H13A 110.00 no
C14 C13 H13B 110.00 no
H13A C13 H13B 108.00 no
N1 C13 H13B 110.00 no
P1 C14 H14B 109.00 no
C13 C14 H14A 109.00 no
P1 C14 H14A 109.00 no
H14A C14 H14B 108.00 no
C13 C14 H14B 109.00 no
C17 C16 H16 120.00 no
C15 C16 H16 120.00 no
C16 C17 H17 120.00 no
C18 C17 H17 120.00 no
C17 C18 H18 120.00 no
C19 C18 H18 120.00 no
C20 C19 H19 120.00 no
C18 C19 H19 120.00 no
C15 C20 H20 120.00 no
C19 C20 H20 120.00 no
C23 C22 H22 120.00 no
C21 C22 H22 120.00 no
C22 C23 H23 120.00 no
C24 C23 H23 120.00 no
C25 C24 H24 120.00 no
C23 C24 H24 120.00 no
C26 C25 H25 120.00 no
C24 C25 H25 120.00 no
C21 C26 H26 120.00 no
C25 C26 H26 119.00 no
P2 C27 H27B 110.00 no
C28 C27 H27A 110.00 no
P2 C27 H27A 110.00 no
H27A C27 H27B 108.00 no
C28 C27 H27B 110.00 no
P3 C28 H28A 110.00 no
P3 C28 H28B 110.00 no
C27 C28 H28B 110.00 no
H28A C28 H28B 109.00 no
C27 C28 H28A 110.00 no
C31 C30 H30 120.00 no
C29 C30 H30 120.00 no
C32 C31 H31 120.00 no
C30 C31 H31 120.00 no
C31 C32 H32 120.00 no
C33 C32 H32 120.00 no
C32 C33 H33 120.00 no
C34 C33 H33 120.00 no
C33 C34 H34 119.00 no
C29 C34 H34 119.00 no
C35 C36 H36 120.00 no
C37 C36 H36 120.00 no
C38 C37 H37 120.00 no
C36 C37 H37 120.00 no
C37 C38 H38 120.00 no
C39 C38 H38 120.00 no
C40 C39 H39 120.00 no
C38 C39 H39 120.00 no
C39 C40 H40 119.00 no
C35 C40 H40 119.00 no
C41 C42 H42 120.00 no
C43 C42 H42 120.00 no
C42 C43 H43 120.00 no
C44 C43 H43 120.00 no
C45 C44 H44 120.00 no
C43 C44 H44 120.00 no
C44 C45 H45 120.00 no
C46 C45 H45 120.00 no
C45 C46 H46 119.00 no
C41 C46 H46 120.00 no
C47 C48 H48 120.00 no
C49 C48 H48 120.00 no
C50 C49 H49 120.00 no
C48 C49 H49 120.00 no
C49 C50 H50 120.00 no
C51 C50 H50 120.00 no
C52 C51 H51 120.00 no
C50 C51 H51 120.00 no
C47 C52 H52 120.00 no
C51 C52 H52 120.00 no
C53 C54 H54B 109.00 no
C53 C54 H54C 109.00 no
C53 C54 H54A 110.00 no
H54A C54 H54C 109.00 no
H54B C54 H54C 109.00 no
H54A C54 H54B 110.00 no
C59 O4 C62 103.8(4) yes
O3 C55 C56 107.0(5) yes
C55 C56 C57 107.0(6) no
C56 C57 C58 99.7(6) no
O3 C58 C57 114.2(7) yes
O3 C55 H55A 110.00 no
O3 C55 H55B 110.00 no
C56 C55 H55B 110.00 no
H55A C55 H55B 109.00 no
C56 C55 H55A 110.00 no
C55 C56 H56B 110.00 no
C57 C56 H56A 110.00 no
C57 C56 H56B 110.00 no
H56A C56 H56B 109.00 no
C55 C56 H56A 110.00 no
C56 C57 H57B 112.00 no
C58 C57 H57A 112.00 no
C56 C57 H57A 112.00 no
H57A C57 H57B 109.00 no
C58 C57 H57B 112.00 no
O3 C58 H58A 109.00 no
O3 C58 H58B 109.00 no
C57 C58 H58B 109.00 no
H58A C58 H58B 108.00 no
C57 C58 H58A 109.00 no
C63 O5 C66 105.5(4) yes
O4 C59 C60 106.4(5) yes
C59 C60 C61 102.8(5) no
C60 C61 C62 104.2(5) no
O4 C62 C61 105.5(5) yes
O4 C59 H59A 110.00 no
O4 C59 H59B 111.00 no
C60 C59 H59B 110.00 no
H59A C59 H59B 109.00 no
C60 C59 H59A 110.00 no
C59 C60 H60B 111.00 no
C61 C60 H60A 111.00 no
C61 C60 H60B 111.00 no
H60A C60 H60B 109.00 no
C59 C60 H60A 111.00 no
C60 C61 H61B 111.00 no
C62 C61 H61A 111.00 no
C60 C61 H61A 111.00 no
H61A C61 H61B 109.00 no
C62 C61 H61B 111.00 no
O4 C62 H62A 111.00 no
O4 C62 H62B 111.00 no
C61 C62 H62B 111.00 no
H62A C62 H62B 109.00 no
C61 C62 H62A 111.00 no
O5 C63 C64 112.0(5) yes
C63 C64 C65 105.3(5) no
C64 C65 C66 99.3(5) no
O5 C66 C65 105.2(5) yes
O5 C63 H63A 109.00 no
O5 C63 H63B 109.00 no
C64 C63 H63A 109.00 no
C64 C63 H63B 109.00 no
H63A C63 H63B 108.00 no
C63 C64 H64A 111.00 no
C63 C64 H64B 111.00 no
C65 C64 H64A 111.00 no
C65 C64 H64B 111.00 no
H64A C64 H64B 109.00 no
C64 C65 H65A 112.00 no
C64 C65 H65B 112.00 no
C66 C65 H65A 112.00 no
C66 C65 H65B 112.00 no
H65A C65 H65B 110.00 no
O5 C66 H66A 111.00 no
O5 C66 H66B 111.00 no
C65 C66 H66A 111.00 no
C65 C66 H66B 111.00 no
H66A C66 H66B 109.00 no

loop_
_geom_bond_atom_site_label_1
_geom_bond_atom_site_label_2
_geom_bond_distance
_geom_bond_publ_flag
Ru1 P1 2.2789(9) yes
Ru1 P2 2.3813(10) yes
Ru1 P3 2.2569(9) yes
Ru1 O1 2.235(2) yes
Ru1 O2 2.1771(19) yes
Ru1 C2 2.073(3) yes
P1 C14 1.846(3) yes
P1 C15 1.844(4) yes
P1 C21 1.831(3) yes
P2 C27 1.835(3) yes
P2 C29 1.840(3) yes
P2 C35 1.834(3) yes
P3 C28 1.845(3) yes
P3 C41 1.848(3) yes
P3 C47 1.830(3) yes
O1 C53 1.266(3) yes
O2 C53 1.267(3) yes
N1 C1 1.335(4) yes
N1 C2 1.404(4) yes
N1 C13 1.468(4) yes
N2 C1 1.335(4) yes
N2 C3 1.392(4) yes
N2 C4 1.446(4) yes
C2 C3 1.370(4) no
O3 C55 1.408(8) yes
O3 C58 1.330(9) yes
C4 C5 1.391(4) no
C4 C9 1.397(4) no
C5 C10 1.510(4) no
C5 C6 1.401(5) no
C6 C7 1.386(5) no
C7 C8 1.390(5) no
C7 C11 1.511(5) no
C8 C9 1.394(5) no
C9 C12 1.510(5) no
C13 C14 1.520(4) no
C15 C16 1.396(5) no
C15 C20 1.396(5) no
C16 C17 1.385(5) no
C17 C18 1.385(5) no
C18 C19 1.383(5) no
C19 C20 1.389(5) no
C21 C22 1.397(4) no
C21 C26 1.397(4) no
C22 C23 1.391(4) no
C23 C24 1.378(5) no
C24 C25 1.388(5) no
C25 C26 1.382(4) no
C27 C28 1.538(4) no
C29 C30 1.399(4) no
C29 C34 1.396(4) no
C30 C31 1.390(5) no
C31 C32 1.385(5) no
C32 C33 1.386(5) no
C33 C34 1.386(5) no
C35 C36 1.386(4) no
C35 C40 1.391(4) no
C36 C37 1.392(5) no
C37 C38 1.379(5) no
C38 C39 1.377(5) no
C39 C40 1.384(5) no
C41 C42 1.400(4) no
C41 C46 1.398(4) no
C42 C43 1.390(5) no
C43 C44 1.386(5) no
C44 C45 1.383(5) no
C45 C46 1.392(5) no
C47 C48 1.391(4) no
C47 C52 1.396(4) no
C48 C49 1.388(4) no
C49 C50 1.389(5) no
C50 C51 1.379(5) no
C51 C52 1.395(5) no
C53 C54 1.500(4) no
C1 H1 0.9500 no
C3 H3 0.9500 no
C6 H6 0.9500 no
C8 H8 0.9500 no
C10 H10A 0.9800 no
C10 H10B 0.9800 no
C10 H10C 0.9800 no
C11 H11A 0.9800 no
C11 H11C 0.9800 no
C11 H11B 0.9800 no
C12 H12B 0.9800 no
C12 H12C 0.9800 no
C12 H12A 0.9800 no
C13 H13A 0.9900 no
C13 H13B 0.9900 no
C14 H14A 0.9900 no
C14 H14B 0.9900 no
C16 H16 0.9500 no
C17 H17 0.9500 no
C18 H18 0.9500 no
C19 H19 0.9500 no
C20 H20 0.9500 no
C22 H22 0.9500 no
C23 H23 0.9500 no
C24 H24 0.9500 no
C25 H25 0.9500 no
C26 H26 0.9500 no
C27 H27B 0.9900 no
C27 H27A 0.9900 no
C28 H28A 0.9900 no
C28 H28B 0.9900 no
C30 H30 0.9500 no
C31 H31 0.9500 no
C32 H32 0.9500 no
C33 H33 0.9500 no
C34 H34 0.9500 no
C36 H36 0.9500 no
C37 H37 0.9500 no
C38 H38 0.9500 no
C39 H39 0.9500 no
C40 H40 0.9500 no
C42 H42 0.9500 no
C43 H43 0.9500 no
C44 H44 0.9500 no
C45 H45 0.9500 no
C46 H46 0.9500 no
C48 H48 0.9500 no
C49 H49 0.9500 no
C50 H50 0.9500 no
C51 H51 0.9500 no
C52 H52 0.9500 no
C54 H54C 0.9800 no
C54 H54A 0.9800 no
C54 H54B 0.9800 no
O4 C59 1.413(7) yes
O4 C62 1.416(7) yes
C55 C56 1.483(8) no
C56 C57 1.425(10) no
C57 C58 1.510(11) no
C55 H55A 0.9900 no
C55 H55B 0.9900 no
C56 H56B 0.9900 no
C56 H56A 0.9900 no
C57 H57A 0.9900 no
C57 H57B 0.9900 no
C58 H58B 0.9900 no
C58 H58A 0.9900 no
O5 C63 1.349(7) yes
O5 C66 1.394(7) yes
C59 C60 1.524(8) no
C60 C61 1.514(9) no
C61 C62 1.530(9) no
C59 H59A 0.9900 no
C59 H59B 0.9900 no
C60 H60B 0.9900 no
C60 H60A 0.9900 no
C61 H61A 0.9900 no
C61 H61B 0.9900 no
C62 H62B 0.9900 no
C62 H62A 0.9900 no
C63 C64 1.444(8) no
C64 C65 1.491(9) no
C65 C66 1.563(8) no
C63 H63A 0.9900 no
C63 H63B 0.9900 no
C64 H64A 0.9900 no
C64 H64B 0.9900 no
C65 H65A 0.9900 no
C65 H65B 0.9900 no
C66 H66A 0.9900 no
C66 H66B 0.9900 no

loop_
_geom_hbond_atom_site_label_D
_geom_hbond_atom_site_label_H
_geom_hbond_atom_site_label_A
_geom_hbond_distance_DH
_geom_hbond_distance_HA
_geom_hbond_distance_DA
_geom_hbond_angle_DHA
_geom_hbond_site_symmetry_A
_geom_hbond_publ_flag
C1 H1 Br1 0.9500 2.6800 3.522(3) 149.00 4_555 yes
C14 H14B O5 0.9900 2.4200 3.279(5) 145.00 4_555 yes
C16 H16 O1 0.9500 2.2400 3.110(4) 152.00 . yes
C23 H23 Br1 0.9500 2.9100 3.653(3) 136.00 3_656 yes
C27 H27A O3 0.9900 2.5800 3.398(5) 140.00 . yes
C27 H27B Br1 0.9900 2.9000 3.774(3) 148.00 . yes
C42 H42 O2 0.9500 2.2000 3.068(4) 152.00 . yes

loop_
_geom_torsion_atom_site_label_1
_geom_torsion_atom_site_label_2
_geom_torsion_atom_site_label_3
_geom_torsion_atom_site_label_4
_geom_torsion
_geom_torsion_publ_flag
P2 Ru1 P1 C14 178.79(12) no
P2 Ru1 P1 C15 66.10(11) no
P2 Ru1 P1 C21 -58.07(11) no
P3 Ru1 P1 C14 -96.02(12) no
P3 Ru1 P1 C15 151.30(11) no
P3 Ru1 P1 C21 27.12(11) no
O1 Ru1 P1 C14 82.68(13) no
O1 Ru1 P1 C15 -30.00(12) no
O1 Ru1 P1 C21 -154.18(12) no
C2 Ru1 P1 C14 -2.79(14) no
C2 Ru1 P1 C15 -115.48(13) no
C2 Ru1 P1 C21 120.35(13) no
C53 Ru1 P1 C14 78.74(15) no
C53 Ru1 P1 C15 -33.94(14) no
C53 Ru1 P1 C21 -158.12(13) no
P1 Ru1 P2 C27 110.90(10) no
P1 Ru1 P2 C29 -9.21(12) no
P1 Ru1 P2 C35 -135.83(10) no
P3 Ru1 P2 C27 19.16(10) no
P3 Ru1 P2 C29 -100.95(11) no
P3 Ru1 P2 C35 132.43(10) no
O1 Ru1 P2 C27 -142.38(11) no
O1 Ru1 P2 C29 97.51(12) no
O1 Ru1 P2 C35 -29.11(11) no
O2 Ru1 P2 C27 -83.68(11) no
O2 Ru1 P2 C29 156.21(12) no
O2 Ru1 P2 C35 29.59(11) no
C53 Ru1 P2 C27 -113.09(11) no
C53 Ru1 P2 C29 126.80(13) no
C53 Ru1 P2 C35 0.18(11) no
P1 Ru1 P3 C28 -95.15(10) no
P1 Ru1 P3 C41 152.23(10) no
P1 Ru1 P3 C47 28.50(11) no
P2 Ru1 P3 C28 7.79(10) no
P2 Ru1 P3 C41 -104.83(10) no
P2 Ru1 P3 C47 131.44(11) no
O2 Ru1 P3 C28 89.55(11) no
O2 Ru1 P3 C41 -23.07(12) no
O2 Ru1 P3 C47 -146.80(12) no
C2 Ru1 P3 C28 173.83(12) no
C2 Ru1 P3 C41 61.21(13) no
C2 Ru1 P3 C47 -62.52(13) no
C53 Ru1 P3 C28 89.79(13) no
C53 Ru1 P3 C41 -22.83(14) no
C53 Ru1 P3 C47 -146.56(13) no
P1 Ru1 O1 C53 -174.38(15) no
P2 Ru1 O1 C53 81.31(15) no
O2 Ru1 O1 C53 0.66(15) no
C2 Ru1 O1 C53 -84.79(17) no
P2 Ru1 O2 C53 -97.35(15) no
P3 Ru1 O2 C53 179.63(15) no
O1 Ru1 O2 C53 -0.66(15) no
C2 Ru1 O2 C53 87.70(16) no
P1 Ru1 C2 N1 24.4(2) no
P1 Ru1 C2 C3 -160.0(2) no
P3 Ru1 C2 N1 117.3(2) no
P3 Ru1 C2 C3 -67.1(2) no
O1 Ru1 C2 N1 -81.4(2) no
O1 Ru1 C2 C3 94.3(2) no
O2 Ru1 C2 N1 -140.9(2) no
O2 Ru1 C2 C3 34.7(2) no
C53 Ru1 C2 N1 -111.1(2) no
C53 Ru1 C2 C3 64.6(2) no
P1 Ru1 C53 O1 7.7(2) no
P1 Ru1 C53 O2 -173.47(12) no
P2 Ru1 C53 O1 -98.64(15) no
P2 Ru1 C53 O2 80.22(15) no
P3 Ru1 C53 O1 -179.33(13) no
P3 Ru1 C53 O2 -0.48(19) no
O1 Ru1 C53 O2 178.9(3) no
O2 Ru1 C53 O1 -178.9(3) no
C2 Ru1 C53 O1 92.26(17) no
C2 Ru1 C53 O2 -88.89(16) no
Ru1 P1 C14 C13 -39.9(3) no
C15 P1 C14 C13 81.3(3) no
C21 P1 C14 C13 -175.2(2) no
Ru1 P1 C15 C16 32.7(3) no
Ru1 P1 C15 C20 -148.4(2) no
C14 P1 C15 C16 -88.0(3) no
C14 P1 C15 C20 90.9(3) no
C21 P1 C15 C16 168.7(2) no
C21 P1 C15 C20 -12.5(3) no
Ru1 P1 C21 C22 -125.1(2) no
Ru1 P1 C21 C26 57.0(3) no
C14 P1 C21 C22 3.3(3) no
C14 P1 C21 C26 -174.6(2) no
C15 P1 C21 C22 105.4(3) no
C15 P1 C21 C26 -72.5(3) no
Ru1 P2 C27 C28 -49.09(18) no
C29 P2 C27 C28 85.21(19) no
C35 P2 C27 C28 -169.24(18) no
Ru1 P2 C29 C30 128.6(2) no
Ru1 P2 C29 C34 -50.3(3) no
C27 P2 C29 C30 9.0(3) no
C27 P2 C29 C34 -169.9(2) no
C35 P2 C29 C30 -99.4(3) no
C35 P2 C29 C34 81.7(3) no
Ru1 P2 C35 C36 -102.5(3) no
Ru1 P2 C35 C40 75.7(2) no
C27 P2 C35 C36 10.0(3) no
C27 P2 C35 C40 -171.8(2) no
C29 P2 C35 C36 118.4(3) no
C29 P2 C35 C40 -63.5(3) no
Ru1 P3 C28 C27 -39.59(19) no
C41 P3 C28 C27 83.97(19) no
C47 P3 C28 C27 -173.21(17) no
Ru1 P3 C41 C42 29.0(3) no
Ru1 P3 C41 C46 -155.4(2) no
C28 P3 C41 C42 -88.8(3) no
C28 P3 C41 C46 86.8(3) no
C47 P3 C41 C42 163.9(2) no
C47 P3 C41 C46 -20.5(3) no
Ru1 P3 C47 C48 53.1(2) no
Ru1 P3 C47 C52 -131.0(2) no
C28 P3 C47 C48 178.6(2) no
C28 P3 C47 C52 -5.4(3) no
C41 P3 C47 C48 -78.4(2) no
C41 P3 C47 C52 97.6(3) no
Ru1 O1 C53 O2 -1.1(2) no
Ru1 O1 C53 C54 179.4(3) no
Ru1 O2 C53 O1 1.1(3) no
Ru1 O2 C53 C54 -179.3(2) no
C2 N1 C1 N2 -1.3(3) no
C13 N1 C1 N2 176.9(3) no
C1 N1 C2 Ru1 178.1(2) no
C1 N1 C2 C3 1.7(3) no
C13 N1 C2 Ru1 -0.1(4) no
C13 N1 C2 C3 -176.5(3) no
C1 N1 C13 C14 126.6(3) no
C2 N1 C13 C14 -55.4(4) no
C3 N2 C1 N1 0.4(3) no
C4 N2 C1 N1 179.2(3) no
C1 N2 C3 C2 0.7(3) no
C4 N2 C3 C2 -178.2(2) no
C1 N2 C4 C5 -120.8(3) no
C1 N2 C4 C9 59.8(4) no
C3 N2 C4 C5 57.9(4) no
C3 N2 C4 C9 -121.5(3) no
Ru1 C2 C3 N2 -177.92(19) no
N1 C2 C3 N2 -1.4(3) no
C58 O3 C55 C56 -32.5(7) no
C55 O3 C58 C57 29.2(8) no
C9 C4 C5 C6 0.9(5) no
N2 C4 C5 C6 -178.4(3) no
N2 C4 C5 C10 1.3(4) no
N2 C4 C9 C12 -0.3(4) no
C5 C4 C9 C8 -1.1(5) no
C5 C4 C9 C12 -179.7(3) no
N2 C4 C9 C8 178.2(3) no
C9 C4 C5 C10 -179.4(3) no
C10 C5 C6 C7 -179.6(3) no
C4 C5 C6 C7 0.1(5) no
C5 C6 C7 C8 -0.8(5) no
C5 C6 C7 C11 178.2(3) no
C6 C7 C8 C9 0.6(5) no
C11 C7 C8 C9 -178.4(3) no
C7 C8 C9 C12 179.0(3) no
C7 C8 C9 C4 0.4(5) no
N1 C13 C14 P1 72.3(3) no
P1 C15 C20 C19 179.0(3) no
P1 C15 C16 C17 179.9(2) no
C20 C15 C16 C17 1.0(5) no
C16 C15 C20 C19 -2.2(5) no
C15 C16 C17 C18 1.4(5) no
C16 C17 C18 C19 -2.8(5) no
C17 C18 C19 C20 1.6(5) no
C18 C19 C20 C15 0.9(5) no
P1 C21 C26 C25 178.3(3) no
P1 C21 C22 C23 -178.1(3) no
C26 C21 C22 C23 -0.2(5) no
C22 C21 C26 C25 0.3(5) no
C21 C22 C23 C24 0.1(5) no
C22 C23 C24 C25 -0.2(5) no
C23 C24 C25 C26 0.3(5) no
C24 C25 C26 C21 -0.4(5) no
P2 C27 C28 P3 57.28(19) no
P2 C29 C30 C31 -179.3(2) no
C30 C29 C34 C33 -0.1(4) no
P2 C29 C34 C33 178.9(2) no
C34 C29 C30 C31 -0.4(4) no
C29 C30 C31 C32 0.6(5) no
C30 C31 C32 C33 -0.2(5) no
C31 C32 C33 C34 -0.3(5) no
C32 C33 C34 C29 0.4(5) no
C40 C35 C36 C37 1.2(5) no
P2 C35 C36 C37 179.4(3) no
C36 C35 C40 C39 -1.7(5) no
P2 C35 C40 C39 -179.9(3) no
C35 C36 C37 C38 0.3(5) no
C36 C37 C38 C39 -1.5(5) no
C37 C38 C39 C40 1.1(5) no
C38 C39 C40 C35 0.5(5) no
P3 C41 C42 C43 175.1(2) no
C42 C41 C46 C45 0.1(5) no
P3 C41 C46 C45 -175.6(3) no
C46 C41 C42 C43 -0.6(4) no
C41 C42 C43 C44 0.2(5) no
C42 C43 C44 C45 0.7(5) no
C43 C44 C45 C46 -1.3(5) no
C44 C45 C46 C41 0.9(5) no
P3 C47 C48 C49 176.7(2) no
C48 C47 C52 C51 0.0(5) no
C52 C47 C48 C49 0.6(4) no
P3 C47 C52 C51 -176.0(3) no
C47 C48 C49 C50 -1.0(5) no
C48 C49 C50 C51 0.7(5) no
C49 C50 C51 C52 -0.1(5) no
C50 C51 C52 C47 -0.3(5) no
C62 O4 C59 C60 -41.2(5) no
C59 O4 C62 C61 40.2(5) no
O3 C55 C56 C57 25.6(7) no
C55 C56 C57 C58 -7.7(7) no
C56 C57 C58 O3 -13.7(8) no
C66 O5 C63 C64 -23.5(7) no
C63 O5 C66 C65 35.3(6) no
O4 C59 C60 C61 25.2(6) no
C59 C60 C61 C62 -0.8(6) no
C60 C61 C62 O4 -23.7(6) no
O5 C63 C64 C65 1.1(7) no
C63 C64 C65 C66 18.8(6) no
C64 C65 C66 O5 -33.1(5) no
